data_2239548
loop_
_publ_author_name
'Guti\'errez-M\'arquez, Ricardo A.'
'Cris\'ostomo-Lucas, Carmela'
'Reyes-Mart\'inez, Reyna'
'Hern\'andez-Ortega, Sim\'on'
'Morales-Morales, David'

_publ_section_title
;
 Dichlorido(4,4'-di-<i>tert</i>-butyl-2,2'-bipyridine-\k^2^<i>N</i>,<i>N</i>')palladium(II)
 dimethyl sulfoxide monosolvate monohydrate
;
_journal_coeditor_code PJ2010
_journal_issue 6
_journal_name_full 'Acta Crystallographica Section E'
_journal_page_first m200
_journal_page_last m201
_journal_paper_doi 10.1107/S1600536814009453
_journal_volume 70
_journal_year 2014
_chemical_formula_iupac '[Pd Cl2 (C18 H24 N2)], C2 H6 O S, H2 O'
_chemical_formula_moiety 'C18 H24 Cl2 N2 Pd, C2 H6 O S, H2 O'
_chemical_formula_sum 'C20 H32 Cl2 N2 O2 Pd S'
_chemical_formula_weight 541.83
_chemical_name_systematic
;Dichlorido(4,4'-di-<i>tert</i>-butyl-2,2'-bipyridine-\k^2^<i>N</i>,<i>N</i>')palladium(II) dimethyl sulfoxide monosolvate
monohydrate
;
_space_group_crystal_system monoclinic
_space_group_IT_number 14
_space_group_name_Hall '-P 2ybc'
_space_group_name_H-M_alt 'P 1 21/c 1'
_symmetry_space_group_name_Hall '-P 2ybc'
_symmetry_space_group_name_H-M 'P 1 21/c 1'
_atom_sites_solution_hydrogens mixed
_audit_creation_method SHELXL-2013
_cell_angle_alpha 90
_cell_angle_beta 102.9070(10)
_cell_angle_gamma 90
_cell_formula_units_Z 4
_cell_length_a 7.4869(3)
_cell_length_b 19.5052(8)
_cell_length_c 16.8538(7)
_cell_measurement_reflns_used 9545
_cell_measurement_temperature 298(2)
_cell_measurement_theta_max 25.31
_cell_measurement_theta_min 2.43
_cell_volume 2399.03(17)
_computing_cell_refinement 'SAINT (Bruker, 2012)'
_computing_data_collection 'APEX2 (Bruker, 2012)'
_computing_data_reduction 'SAINT (Bruker, 2012)'
_computing_molecular_graphics
;
ORTEP-3 for Windows (Farrugia, 2012) and DIAMOND (Brandenburg,
2006)
;
_computing_publication_material 'SHELXTL  (Sheldrick, 2008) and PLATON (Spek, 2009)'
_computing_structure_refinement 'SHELXL2013 (Sheldrick, 2008)'
_computing_structure_solution 'SHELXTL (Sheldrick, 2008)'
_diffrn_ambient_temperature 298(2)
_diffrn_detector_area_resol_mean 0.83
_diffrn_measured_fraction_theta_full 0.998
_diffrn_measured_fraction_theta_max 0.998
_diffrn_measurement_device_type 'Bruker APEXII CCD area-detector'
_diffrn_measurement_method 'omega scans'
_diffrn_radiation_type MoK\a
_diffrn_radiation_wavelength 0.71073
_diffrn_reflns_av_R_equivalents 0.0303
_diffrn_reflns_limit_h_max 8
_diffrn_reflns_limit_h_min -9
_diffrn_reflns_limit_k_max 23
_diffrn_reflns_limit_k_min -22
_diffrn_reflns_limit_l_max 17
_diffrn_reflns_limit_l_min -20
_diffrn_reflns_number 13351
_diffrn_reflns_theta_full 25.242
_diffrn_reflns_theta_max 25.318
_diffrn_reflns_theta_min 2.088
_exptl_absorpt_coefficient_mu 1.101
_exptl_absorpt_correction_T_max 0.9317
_exptl_absorpt_correction_T_min 0.7798
_exptl_absorpt_correction_type analytical
_exptl_absorpt_process_details '(SADABS; Sheldrick, 2008)'
_exptl_crystal_colour yellow
_exptl_crystal_density_diffrn 1.500
_exptl_crystal_description prism
_exptl_crystal_F_000 1112
_exptl_crystal_size_max 0.415
_exptl_crystal_size_mid 0.185
_exptl_crystal_size_min 0.090
_refine_diff_density_max 0.385
_refine_diff_density_min -0.553
_refine_ls_extinction_method none
_refine_ls_goodness_of_fit_ref 1.010
_refine_ls_hydrogen_treatment mixed
_refine_ls_matrix_type full
_refine_ls_number_parameters 302
_refine_ls_number_reflns 4343
_refine_ls_number_restraints 118
_refine_ls_restrained_S_all 1.016
_refine_ls_R_factor_all 0.0340
_refine_ls_R_factor_gt 0.0276
_refine_ls_shift/su_max 0.002
_refine_ls_shift/su_mean 0.000
_refine_ls_structure_factor_coef Fsqd
_refine_ls_weighting_details
;
 w=1/[\s^2^(Fo^2^)+(0.0420P)^2^+0.5000P]
 where P=(Fo^2^+2Fc^2^)/3
;
_refine_ls_weighting_scheme calc
_refine_ls_wR_factor_gt 0.0717
_refine_ls_wR_factor_ref 0.0759
_reflns_number_gt 3766
_reflns_number_total 4343
_reflns_threshold_expression I>2\s(I)
_cod_data_source_file pj2010sup1.cf
_cod_data_source_block I
_cod_database_code 2239548
_cod_database_fobs_code 2239548
_shelx_space_group_comment
;
The symmetry employed for this shelxl refinement is uniquely defined
by the following loop, which should always be used as a source of
symmetry information in preference to the above space-group names.
They are only intended as comments.
;
_shelx_estimated_absorpt_t_min 0.658
_shelx_estimated_absorpt_t_max 0.907
_shelxl_version_number 20.13

loop_
_space_group_symop_operation_xyz
'x, y, z'
'-x, y+1/2, -z+1/2'
'-x, -y, -z'
'x, -y-1/2, z-1/2'

loop_
_atom_site_type_symbol
_atom_site_label
_atom_site_fract_x
_atom_site_fract_y
_atom_site_fract_z
_atom_site_U_iso_or_equiv
_atom_site_adp_type
_atom_site_calc_flag
_atom_site_occupancy
_atom_site_disorder_assembly
_atom_site_disorder_group
Pd Pd1 0.23053(3) 0.61408(2) 0.50569(2) 0.02992(9) Uani d 1 . .
Cl Cl1 0.06474(11) 0.69947(4) 0.42999(5) 0.0527(2) Uani d 1 . .
Cl Cl2 0.38522(12) 0.69340(4) 0.59479(5) 0.0573(2) Uani d 1 . .
N N1 0.3456(3) 0.53217(10) 0.57115(12) 0.0297(5) Uani d 1 . .
C C2 0.3043(3) 0.47048(12) 0.53503(14) 0.0282(5) Uani d 1 . .
C C3 0.3586(3) 0.40999(13) 0.57591(15) 0.0325(6) Uani d 1 . .
H H3 0.3309 0.3684 0.5490 0.039 Uiso calc 1 . .
C C4 0.4548(3) 0.41033(14) 0.65727(15) 0.0342(6) Uani d 1 . .
C C5 0.4957(4) 0.47497(14) 0.69216(16) 0.0378(6) Uani d 1 . .
H H5 0.5611 0.4783 0.7459 0.045 Uiso calc 1 . .
C C6 0.4416(4) 0.53308(14) 0.64896(15) 0.0373(6) Uani d 1 . .
H H6 0.4721 0.5752 0.6741 0.045 Uiso calc 1 . .
N N7 0.1298(3) 0.53767(10) 0.42684(12) 0.0296(5) Uani d 1 . .
C C8 0.1932(3) 0.47392(12) 0.45083(14) 0.0274(5) Uani d 1 . .
C C9 0.1545(3) 0.41861(13) 0.39897(15) 0.0337(6) Uani d 1 . .
H H9 0.1980 0.3755 0.4173 0.040 Uiso calc 1 . .
C C10 0.0514(3) 0.42587(13) 0.31945(15) 0.0333(6) Uani d 1 . .
C C11 -0.0115(4) 0.49177(14) 0.29707(15) 0.0375(6) Uani d 1 . .
H H11 -0.0813 0.4996 0.2449 0.045 Uiso calc 1 . .
C C12 0.0281(3) 0.54553(13) 0.35099(15) 0.0358(6) Uani d 1 . .
H H12 -0.0171 0.5888 0.3343 0.043 Uiso calc 1 . .
C C13 0.5026(4) 0.34551(14) 0.70770(17) 0.0407(6) Uani d 1 . .
C C14 0.3815(5) 0.34392(17) 0.7700(2) 0.0599(9) Uani d 1 . .
H H14A 0.4021 0.3846 0.8028 0.072 Uiso calc 1 . .
H H14B 0.4114 0.3043 0.8043 0.072 Uiso calc 1 . .
H H14C 0.2550 0.3418 0.7420 0.072 Uiso calc 1 . .
C C15 0.7021(4) 0.34643(18) 0.7528(2) 0.0623(9) Uani d 1 . .
H H15A 0.7790 0.3444 0.7142 0.075 Uiso calc 1 . .
H H15B 0.7266 0.3076 0.7885 0.075 Uiso calc 1 . .
H H15C 0.7270 0.3879 0.7840 0.075 Uiso calc 1 . .
C C16 0.4686(5) 0.28042(15) 0.6560(2) 0.0601(9) Uani d 1 . .
H H16A 0.3408 0.2772 0.6303 0.072 Uiso calc 1 . .
H H16B 0.5042 0.2411 0.6901 0.072 Uiso calc 1 . .
H H16C 0.5394 0.2821 0.6150 0.072 Uiso calc 1 . .
C C17 0.0188(4) 0.36691(14) 0.25874(17) 0.0419(7) Uani d 1 . .
C C18 -0.1755(5) 0.36822(19) 0.2081(2) 0.0730(11) Uani d 1 . .
H H18A -0.2600 0.3662 0.2433 0.088 Uiso calc 1 . .
H H18B -0.1948 0.3295 0.1720 0.088 Uiso calc 1 . .
H H18C -0.1951 0.4098 0.1768 0.088 Uiso calc 1 . .
C C19 0.1540(6) 0.3743(2) 0.2040(2) 0.0750(12) Uani d 1 . .
H H19A 0.1374 0.4181 0.1774 0.090 Uiso calc 1 . .
H H19B 0.1331 0.3386 0.1638 0.090 Uiso calc 1 . .
H H19C 0.2768 0.3709 0.2362 0.090 Uiso calc 1 . .
C C20 0.0506(5) 0.29733(16) 0.3010(2) 0.0643(10) Uani d 1 . .
H H20A 0.1775 0.2929 0.3277 0.077 Uiso calc 1 . .
H H20B 0.0180 0.2615 0.2613 0.077 Uiso calc 1 . .
H H20C -0.0237 0.2938 0.3404 0.077 Uiso calc 1 . .
S S1 0.13101(19) 0.11340(6) 0.41808(7) 0.0740(4) Uani d 0.866(3) A 1
O O1 0.2143(7) 0.0432(3) 0.4267(4) 0.1113(14) Uani d 0.866(3) A 1
C C21 -0.0510(7) 0.1118(3) 0.4701(4) 0.0994(19) Uani d 0.866(3) A 1
H H21A -0.1488 0.0837 0.4405 0.119 Uiso calc 0.866(3) A 1
H H21B -0.0951 0.1576 0.4742 0.119 Uiso calc 0.866(3) A 1
H H21C -0.0074 0.0933 0.5237 0.119 Uiso calc 0.866(3) A 1
C C22 0.2808(10) 0.1680(3) 0.4875(4) 0.112(2) Uani d 0.866(3) A 1
H H22A 0.3915 0.1751 0.4688 0.135 Uiso calc 0.866(3) A 1
H H22B 0.3099 0.1469 0.5404 0.135 Uiso calc 0.866(3) A 1
H H22C 0.2219 0.2112 0.4908 0.135 Uiso calc 0.866(3) A 1
S S1A 0.2169(17) 0.0735(7) 0.4816(7) 0.114(3) Uani d 0.134(3) A 2
O O1A 0.258(4) 0.0344(17) 0.411(2) 0.113(5) Uani d 0.134(3) A 2
C C21A -0.028(2) 0.0783(19) 0.463(2) 0.094(5) Uani d 0.134(3) A 2
H H21D -0.0771 0.0334 0.4678 0.112 Uiso calc 0.134(3) A 2
H H21E -0.0754 0.0953 0.4086 0.112 Uiso calc 0.134(3) A 2
H H21F -0.0628 0.1086 0.5015 0.112 Uiso calc 0.134(3) A 2
C C22A 0.252(5) 0.1620(9) 0.462(3) 0.107(6) Uani d 0.134(3) A 2
H H22D 0.3807 0.1706 0.4682 0.128 Uiso calc 0.134(3) A 2
H H22E 0.2053 0.1899 0.4996 0.128 Uiso calc 0.134(3) A 2
H H22F 0.1890 0.1730 0.4073 0.128 Uiso calc 0.134(3) A 2
O O2 0.4246(8) 1.0021(3) 0.5968(3) 0.1554(16) Uani d 1 . .
H H2A 0.522(6) 0.990(4) 0.580(4) 0.187 Uiso d 1 . .
H H2B 0.377(10) 1.015(4) 0.5472(18) 0.187 Uiso d 1 . .

loop_
_atom_site_aniso_label
_atom_site_aniso_U_11
_atom_site_aniso_U_22
_atom_site_aniso_U_33
_atom_site_aniso_U_12
_atom_site_aniso_U_13
_atom_site_aniso_U_23
Pd1 0.03419(14) 0.02250(12) 0.03379(13) -0.00049(8) 0.00909(9) -0.00093(7)
Cl1 0.0637(5) 0.0305(4) 0.0592(5) 0.0118(3) 0.0034(4) 0.0048(3)
Cl2 0.0757(6) 0.0323(4) 0.0567(5) -0.0099(4) -0.0007(4) -0.0110(3)
N1 0.0307(11) 0.0271(11) 0.0323(11) -0.0022(9) 0.0088(9) -0.0002(9)
C2 0.0255(12) 0.0305(13) 0.0293(12) -0.0005(10) 0.0076(10) 0.0003(10)
C3 0.0354(14) 0.0260(13) 0.0362(14) 0.0010(11) 0.0085(12) 0.0021(11)
C4 0.0300(14) 0.0382(14) 0.0352(14) 0.0019(11) 0.0088(11) 0.0066(12)
C5 0.0376(15) 0.0417(16) 0.0307(13) -0.0020(12) 0.0005(12) 0.0037(12)
C6 0.0420(16) 0.0359(15) 0.0322(13) -0.0025(12) 0.0043(12) -0.0019(11)
N7 0.0322(11) 0.0267(11) 0.0311(11) -0.0001(9) 0.0097(9) 0.0005(9)
C8 0.0264(13) 0.0269(13) 0.0299(12) -0.0012(10) 0.0086(10) 0.0026(10)
C9 0.0381(15) 0.0271(13) 0.0363(14) -0.0003(11) 0.0094(12) -0.0007(11)
C10 0.0297(14) 0.0356(15) 0.0355(13) -0.0055(11) 0.0088(11) -0.0029(11)
C11 0.0370(15) 0.0424(16) 0.0294(13) -0.0016(12) -0.0007(12) 0.0018(12)
C12 0.0361(15) 0.0314(14) 0.0383(14) 0.0022(11) 0.0051(12) 0.0067(11)
C13 0.0383(15) 0.0392(16) 0.0434(16) 0.0051(13) 0.0068(13) 0.0109(13)
C14 0.066(2) 0.057(2) 0.062(2) 0.0104(17) 0.0274(18) 0.0289(17)
C15 0.0480(19) 0.062(2) 0.071(2) 0.0108(17) -0.0007(17) 0.0235(18)
C16 0.068(2) 0.0397(17) 0.068(2) 0.0097(16) 0.0046(18) 0.0151(16)
C17 0.0435(17) 0.0425(16) 0.0383(15) -0.0064(13) 0.0059(13) -0.0109(13)
C18 0.060(2) 0.064(2) 0.080(3) -0.0053(18) -0.015(2) -0.031(2)
C19 0.089(3) 0.083(3) 0.062(2) -0.026(2) 0.037(2) -0.036(2)
C20 0.083(3) 0.0400(18) 0.066(2) -0.0046(17) 0.010(2) -0.0193(16)
S1 0.0947(10) 0.0791(9) 0.0486(6) -0.0027(6) 0.0171(6) -0.0019(5)
O1 0.129(4) 0.086(2) 0.125(4) 0.013(2) 0.040(3) -0.020(3)
C21 0.108(4) 0.129(6) 0.065(3) 0.002(3) 0.026(3) -0.006(4)
C22 0.144(5) 0.115(4) 0.078(4) -0.035(4) 0.024(4) -0.025(3)
S1A 0.138(5) 0.114(6) 0.085(5) -0.003(5) 0.010(5) 0.002(5)
O1A 0.123(10) 0.108(9) 0.104(10) 0.005(10) 0.015(9) -0.005(8)
C21A 0.135(6) 0.085(11) 0.058(10) 0.006(8) 0.016(9) 0.010(11)
C22A 0.140(11) 0.113(7) 0.066(12) -0.012(9) 0.020(11) -0.009(9)
O2 0.173(5) 0.174(4) 0.126(3) 0.025(4) 0.047(3) 0.023(3)

loop_
_atom_type_symbol
_atom_type_description
_atom_type_scat_dispersion_real
_atom_type_scat_dispersion_imag
_atom_type_scat_source
C C 0.0033 0.0016 'International Tables Vol C Tables 4.2.6.8 and 6.1.1.4'
H H 0.0000 0.0000 'International Tables Vol C Tables 4.2.6.8 and 6.1.1.4'
N N 0.0061 0.0033 'International Tables Vol C Tables 4.2.6.8 and 6.1.1.4'
O O 0.0106 0.0060 'International Tables Vol C Tables 4.2.6.8 and 6.1.1.4'
S S 0.1246 0.1234 'International Tables Vol C Tables 4.2.6.8 and 6.1.1.4'
Cl Cl 0.1484 0.1585 'International Tables Vol C Tables 4.2.6.8 and 6.1.1.4'
Pd Pd -0.9988 1.0072 'International Tables Vol C Tables 4.2.6.8 and 6.1.1.4'

loop_
_geom_angle_atom_site_label_1
_geom_angle_atom_site_label_2
_geom_angle_atom_site_label_3
_geom_angle
N1 Pd1 N7 80.07(9)
N1 Pd1 Cl2 94.87(6)
N7 Pd1 Cl2 171.60(6)
N1 Pd1 Cl1 172.53(6)
N7 Pd1 Cl1 95.37(6)
Cl2 Pd1 Cl1 90.33(3)
C6 N1 C2 117.9(2)
C6 N1 Pd1 126.19(17)
C2 N1 Pd1 115.51(16)
N1 C2 C3 121.5(2)
N1 C2 C8 114.5(2)
C3 C2 C8 123.9(2)
C2 C3 C4 121.0(2)
C2 C3 H3 119.5
C4 C3 H3 119.5
C5 C4 C3 115.7(2)
C5 C4 C13 120.9(2)
C3 C4 C13 123.3(2)
C6 C5 C4 121.1(2)
C6 C5 H5 119.5
C4 C5 H5 119.5
N1 C6 C5 122.7(2)
N1 C6 H6 118.6
C5 C6 H6 118.6
C12 N7 C8 118.3(2)
C12 N7 Pd1 126.10(17)
C8 N7 Pd1 115.04(16)
N7 C8 C9 121.1(2)
N7 C8 C2 114.3(2)
C9 C8 C2 124.6(2)
C8 C9 C10 121.5(2)
C8 C9 H9 119.3
C10 C9 H9 119.3
C11 C10 C9 115.8(2)
C11 C10 C17 121.4(2)
C9 C10 C17 122.7(2)
C12 C11 C10 121.0(2)
C12 C11 H11 119.5
C10 C11 H11 119.5
N7 C12 C11 122.3(2)
N7 C12 H12 118.8
C11 C12 H12 118.8
C15 C13 C4 110.6(2)
C15 C13 C16 108.4(3)
C4 C13 C16 112.5(2)
C15 C13 C14 108.9(3)
C4 C13 C14 107.3(2)
C16 C13 C14 109.0(3)
C13 C14 H14A 109.5
C13 C14 H14B 109.5
H14A C14 H14B 109.5
C13 C14 H14C 109.5
H14A C14 H14C 109.5
H14B C14 H14C 109.5
C13 C15 H15A 109.5
C13 C15 H15B 109.5
H15A C15 H15B 109.5
C13 C15 H15C 109.5
H15A C15 H15C 109.5
H15B C15 H15C 109.5
C13 C16 H16A 109.5
C13 C16 H16B 109.5
H16A C16 H16B 109.5
C13 C16 H16C 109.5
H16A C16 H16C 109.5
H16B C16 H16C 109.5
C18 C17 C19 110.0(3)
C18 C17 C10 110.9(2)
C19 C17 C10 107.9(2)
C18 C17 C20 108.0(3)
C19 C17 C20 108.2(3)
C10 C17 C20 111.9(2)
C17 C18 H18A 109.5
C17 C18 H18B 109.5
H18A C18 H18B 109.5
C17 C18 H18C 109.5
H18A C18 H18C 109.5
H18B C18 H18C 109.5
C17 C19 H19A 109.5
C17 C19 H19B 109.5
H19A C19 H19B 109.5
C17 C19 H19C 109.5
H19A C19 H19C 109.5
H19B C19 H19C 109.5
C17 C20 H20A 109.5
C17 C20 H20B 109.5
H20A C20 H20B 109.5
C17 C20 H20C 109.5
H20A C20 H20C 109.5
H20B C20 H20C 109.5
O1 S1 C21 106.5(3)
O1 S1 C22 107.1(3)
C21 S1 C22 97.2(3)
S1 C21 H21A 109.5
S1 C21 H21B 109.5
H21A C21 H21B 109.5
S1 C21 H21C 109.5
H21A C21 H21C 109.5
H21B C21 H21C 109.5
S1 C22 H22A 109.5
S1 C22 H22B 109.5
H22A C22 H22B 109.5
S1 C22 H22C 109.5
H22A C22 H22C 109.5
H22B C22 H22C 109.5
O1A S1A C22A 106.1(8)
O1A S1A C21A 105.7(8)
C22A S1A C21A 96.0(7)
S1A C21A H21D 109.5
S1A C21A H21E 109.5
H21D C21A H21E 109.5
S1A C21A H21F 109.5
H21D C21A H21F 109.5
H21E C21A H21F 109.5
S1A C22A H22D 109.5
S1A C22A H22E 109.5
H22D C22A H22E 109.5
S1A C22A H22F 109.5
H22D C22A H22F 109.5
H22E C22A H22F 109.5
H2A O2 H2B 88(6)

loop_
_geom_bond_atom_site_label_1
_geom_bond_atom_site_label_2
_geom_bond_distance
Pd1 N1 2.022(2)
Pd1 N7 2.027(2)
Pd1 Cl2 2.2833(7)
Pd1 Cl1 2.2880(7)
N1 C6 1.347(3)
N1 C2 1.353(3)
C2 C3 1.381(3)
C2 C8 1.477(3)
C3 C4 1.399(3)
C3 H3 0.9300
C4 C5 1.396(4)
C4 C13 1.521(4)
C5 C6 1.359(4)
C5 H5 0.9300
C6 H6 0.9300
N7 C12 1.342(3)
N7 C8 1.360(3)
C8 C9 1.378(3)
C9 C10 1.396(3)
C9 H9 0.9300
C10 C11 1.392(4)
C10 C17 1.522(4)
C11 C12 1.376(4)
C11 H11 0.9300
C12 H12 0.9300
C13 C15 1.517(4)
C13 C16 1.529(4)
C13 C14 1.534(4)
C14 H14A 0.9600
C14 H14B 0.9600
C14 H14C 0.9600
C15 H15A 0.9600
C15 H15B 0.9600
C15 H15C 0.9600
C16 H16A 0.9600
C16 H16B 0.9600
C16 H16C 0.9600
C17 C18 1.513(4)
C17 C19 1.522(4)
C17 C20 1.526(4)
C18 H18A 0.9600
C18 H18B 0.9600
C18 H18C 0.9600
C19 H19A 0.9600
C19 H19B 0.9600
C19 H19C 0.9600
C20 H20A 0.9600
C20 H20B 0.9600
C20 H20C 0.9600
S1 O1 1.498(5)
S1 C21 1.777(5)
S1 C22 1.782(5)
C21 H21A 0.9600
C21 H21B 0.9600
C21 H21C 0.9600
C22 H22A 0.9600
C22 H22B 0.9600
C22 H22C 0.9600
S1A O1A 1.504(12)
S1A C22A 1.789(9)
S1A C21A 1.792(9)
C21A H21D 0.9600
C21A H21E 0.9600
C21A H21F 0.9600
C22A H22D 0.9600
C22A H22E 0.9600
C22A H22F 0.9600
O2 H2A 0.869(10)
O2 H2B 0.867(10)

loop_
_geom_hbond_atom_site_label_D
_geom_hbond_atom_site_label_H
_geom_hbond_atom_site_label_A
_geom_hbond_site_symmetry_A
_geom_hbond_distance_DH
_geom_hbond_distance_HA
_geom_hbond_distance_DA
_geom_hbond_angle_DHA
O2 H2A O1 3_666 0.869(10) 2.11(2) 2.954(7) 165(7)
O2 H2A S1A 3_666 0.869(10) 2.71(2) 3.565(14) 167(7)
O2 H2A O1A 3_666 0.869(10) 1.68(4) 2.51(3) 157(8)
O2 H2B O1 1_565 0.867(10) 2.195(17) 3.054(9) 171(7)
O2 H2B S1A 1_565 0.867(10) 1.84(4) 2.604(12) 146(7)
O2 H2B O1A 1_565 0.867(10) 2.30(4) 3.17(4) 173(7)
C14 H14B Cl2 2_646 0.960 2.96 3.8840(10) 163
